data_4025735
loop_
_publ_author_name
'Takumi Furuta'
'Junya Yamamoto'
'Yuki Kitamura'
'Ayano Hashimoto'
'Hyuma Masu'
'Isao Azumaya'
'Toshiyuki Kan'
'Takeo Kawabata'

_publ_section_title
;
 Synthesis of Axially Chiral Amino Acid and Amino Alcohols via
 Additive-Ligand-Free Pd-Catalyzed Domino Coupling Reaction and Subsequent
 Transformations of the Product Amidoaza[5]helicene
;
_journal_name_full 'Journal of Organic Chemistry'
_journal_page_first 7010
_journal_page_last 7013
_journal_paper_doi 10.1021/jo101524t
_journal_volume 75
_journal_year 2010
_chemical_absolute_configuration rm
_chemical_formula_sum 'C34 H31 N O4'
_chemical_formula_weight 517.60
_chemical_name_systematic
; 
(S)-((S)-1-Phenylethyl) 2-(tert-butoxycarbonylamino)-1,1'-binaphthyl
-2'-carboxylate
;
_space_group_IT_number 4
_symmetry_cell_setting monoclinic
_symmetry_space_group_name_Hall 'P 2yb'
_symmetry_space_group_name_H-M 'P 1 21 1'
_atom_sites_solution_hydrogens geom
_atom_sites_solution_primary direct
_atom_sites_solution_secondary difmap
_audit_creation_method SHELXL-97
_cell_angle_alpha 90.00
_cell_angle_beta 94.283(15)
_cell_angle_gamma 90.00
_cell_formula_units_Z 2
_cell_length_a 8.586(10)
_cell_length_b 9.973(11)
_cell_length_c 15.708(18)
_cell_measurement_reflns_used 2374
_cell_measurement_temperature 150
_cell_measurement_theta_max 0.00
_cell_measurement_theta_min 0.00
_cell_volume 1341(3)
_computing_cell_refinement 'APEX2 (Bruker AXS, 2006)'
_computing_data_collection 'APEX2 (Bruker AXS, 2006)'
_computing_data_reduction 'SAINT (Bruker AXS, 2004)'
_computing_molecular_graphics 'XSHEL (Bruker AXS,2002)'
_computing_publication_material 'XCIF (Bruker AXS, 2001)'
_computing_structure_refinement 'SHELXL-97 (Sheldrick, 1997)'
_computing_structure_solution 'SHELXS-97 (Sheldrick, 1997)'
_diffrn_ambient_temperature 150
_diffrn_detector_area_resol_mean 8.333
_diffrn_measured_fraction_theta_full 0.999
_diffrn_measured_fraction_theta_max 0.960
_diffrn_measurement_device_type 'Bruker APEXII CCD area detector'
_diffrn_measurement_method 'omega scans'
_diffrn_radiation_monochromator graphite
_diffrn_radiation_source 'fine-focus sealed tube'
_diffrn_radiation_type MoK\a
_diffrn_radiation_wavelength 0.71073
_diffrn_reflns_av_R_equivalents 0.0365
_diffrn_reflns_av_sigmaI/netI 0.0782
_diffrn_reflns_limit_h_max 11
_diffrn_reflns_limit_h_min -6
_diffrn_reflns_limit_k_max 13
_diffrn_reflns_limit_k_min -12
_diffrn_reflns_limit_l_max 20
_diffrn_reflns_limit_l_min -20
_diffrn_reflns_number 7947
_diffrn_reflns_theta_full 25.00
_diffrn_reflns_theta_max 27.93
_diffrn_reflns_theta_min 1.30
_exptl_absorpt_coefficient_mu 0.083
_exptl_absorpt_correction_T_max 0.9835
_exptl_absorpt_correction_T_min 0.9674
_exptl_absorpt_correction_type empirical
_exptl_absorpt_process_details
;
SADABS Sheldrick 1996
;
_exptl_crystal_colour colourless
_exptl_crystal_density_diffrn 1.282
_exptl_crystal_density_method 'not measured'
_exptl_crystal_description prismatic
_exptl_crystal_F_000 548
_exptl_crystal_size_max 0.40
_exptl_crystal_size_mid 0.20
_exptl_crystal_size_min 0.20
_refine_diff_density_max 0.244
_refine_diff_density_min -0.253
_refine_diff_density_rms 0.059
_refine_ls_abs_structure_details 'Flack H D (1983), Acta Cryst. A39, 876-881'
_refine_ls_abs_structure_Flack 0.1(13)
_refine_ls_extinction_method none
_refine_ls_goodness_of_fit_ref 1.044
_refine_ls_hydrogen_treatment constr
_refine_ls_matrix_type full
_refine_ls_number_parameters 356
_refine_ls_number_reflns 5764
_refine_ls_number_restraints 1
_refine_ls_restrained_S_all 1.044
_refine_ls_R_factor_all 0.0815
_refine_ls_R_factor_gt 0.0475
_refine_ls_shift/su_max 0.000
_refine_ls_shift/su_mean 0.000
_refine_ls_structure_factor_coef Fsqd
_refine_ls_weighting_details 'calc w=1/[\s^2^(Fo^2^)+(0.0451P)^2^+0.1936P] where P=(Fo^2^+2Fc^2^)/3'
_refine_ls_weighting_scheme calc
_refine_ls_wR_factor_gt 0.1008
_refine_ls_wR_factor_ref 0.1244
_reflns_number_gt 4026
_reflns_number_total 5764
_reflns_threshold_expression >2sigma(I)
_cod_data_source_file jo101524t_si_004.cif
_cod_data_source_block 9023mas
_cod_depositor_comments
;
The following automatic conversions were performed:

'_symmetry_cell_setting' value 'Monoclinic' changed to 'monoclinic'
according to the built-in table from CIF Core dictionary named
'cif_core.dic' version 2.4.1 from 2010-06-29.

Automatic conversion script
Id: cif_fix_values 1646 2011-03-28 12:23:43Z adriana 
;
_cod_original_sg_symbol_H-M 'P 1 21 1 '
_cod_database_code 4025735

loop_
_symmetry_equiv_pos_as_xyz
'x, y, z'
'-x, y+1/2, -z'

loop_
_atom_site_label
_atom_site_type_symbol
_atom_site_fract_x
_atom_site_fract_y
_atom_site_fract_z
_atom_site_U_iso_or_equiv
_atom_site_adp_type
_atom_site_occupancy
_atom_site_symmetry_multiplicity
_atom_site_calc_flag
_atom_site_refinement_flags
_atom_site_disorder_assembly
_atom_site_disorder_group
C1 C 0.0719(3) 0.3429(3) 0.84556(16) 0.0245(6) Uani 1 1 d . . .
C2 C -0.0045(3) 0.3009(3) 0.77039(16) 0.0242(6) Uani 1 1 d . . .
C3 C -0.0636(3) 0.1686(3) 0.76373(16) 0.0248(6) Uani 1 1 d . . .
C4 C -0.1388(3) 0.1181(3) 0.68760(18) 0.0302(7) Uani 1 1 d . . .
H4 H -0.1546 0.1751 0.6393 0.036 Uiso 1 1 calc R . .
C5 C -0.1890(3) -0.0108(3) 0.68233(19) 0.0350(7) Uani 1 1 d . . .
H5 H -0.2382 -0.0435 0.6303 0.042 Uiso 1 1 calc R . .
C6 C -0.1685(4) -0.0959(3) 0.75325(19) 0.0375(7) Uani 1 1 d . . .
H6 H -0.2039 -0.1861 0.7491 0.045 Uiso 1 1 calc R . .
C7 C -0.0988(4) -0.0501(3) 0.8273(2) 0.0348(7) Uani 1 1 d . . .
H7 H -0.0874 -0.1081 0.8753 0.042 Uiso 1 1 calc R . .
C8 C -0.0425(3) 0.0820(3) 0.83461(17) 0.0266(6) Uani 1 1 d . . .
C9 C 0.0340(3) 0.1298(3) 0.91009(17) 0.0291(6) Uani 1 1 d . . .
H9 H 0.0470 0.0723 0.9583 0.035 Uiso 1 1 calc R . .
C10 C 0.0901(3) 0.2568(3) 0.91588(17) 0.0279(6) Uani 1 1 d . . .
H10 H 0.1418 0.2874 0.9678 0.033 Uiso 1 1 calc R . .
C11 C 0.0721(3) 0.4140(3) 0.63440(17) 0.0251(6) Uani 1 1 d . . .
C12 C -0.0307(3) 0.3958(3) 0.69735(16) 0.0244(6) Uani 1 1 d . . .
C13 C -0.1713(3) 0.4704(3) 0.69300(17) 0.0263(6) Uani 1 1 d . . .
C14 C -0.2866(3) 0.4506(3) 0.75098(19) 0.0326(7) Uani 1 1 d . . .
H14 H -0.2688 0.3873 0.7958 0.039 Uiso 1 1 calc R . .
C15 C -0.4223(4) 0.5203(3) 0.7440(2) 0.0398(8) Uani 1 1 d . . .
H15 H -0.4996 0.5038 0.7830 0.048 Uiso 1 1 calc R . .
C16 C -0.4496(4) 0.6166(3) 0.6797(2) 0.0408(8) Uani 1 1 d . . .
H16 H -0.5443 0.6663 0.6758 0.049 Uiso 1 1 calc R . .
C17 C -0.3416(3) 0.6388(3) 0.62361(19) 0.0348(7) Uani 1 1 d . . .
H17 H -0.3616 0.7044 0.5803 0.042 Uiso 1 1 calc R . .
C18 C -0.2007(3) 0.5680(3) 0.62738(17) 0.0287(6) Uani 1 1 d . . .
C19 C -0.0908(3) 0.5845(3) 0.56671(18) 0.0325(7) Uani 1 1 d . . .
H19 H -0.1082 0.6501 0.5232 0.039 Uiso 1 1 calc R . .
C20 C 0.0393(3) 0.5087(3) 0.56915(18) 0.0309(7) Uani 1 1 d . . .
H20 H 0.1102 0.5194 0.5260 0.037 Uiso 1 1 calc R . .
C21 C 0.2340(3) 0.5270(3) 0.90909(18) 0.0283(6) Uani 1 1 d . . .
C22 C 0.3864(3) 0.7326(3) 0.93319(18) 0.0310(7) Uani 1 1 d . . .
C23 C 0.5377(4) 0.6645(4) 0.9605(2) 0.0502(9) Uani 1 1 d . . .
H23A H 0.5867 0.6321 0.9100 0.075 Uiso 1 1 calc R . .
H23B H 0.5176 0.5886 0.9977 0.075 Uiso 1 1 calc R . .
H23C H 0.6076 0.7284 0.9916 0.075 Uiso 1 1 calc R . .
C24 C 0.3017(4) 0.7782(4) 1.0085(2) 0.0484(9) Uani 1 1 d . . .
H24A H 0.2870 0.7018 1.0463 0.073 Uiso 1 1 calc R . .
H24B H 0.1997 0.8150 0.9884 0.073 Uiso 1 1 calc R . .
H24C H 0.3634 0.8475 1.0398 0.073 Uiso 1 1 calc R . .
C25 C 0.4119(4) 0.8459(4) 0.8739(2) 0.0519(9) Uani 1 1 d . . .
H25A H 0.3117 0.8893 0.8574 0.078 Uiso 1 1 calc R . .
H25B H 0.4575 0.8116 0.8229 0.078 Uiso 1 1 calc R . .
H25C H 0.4831 0.9112 0.9026 0.078 Uiso 1 1 calc R . .
C26 C 0.2163(3) 0.3362(3) 0.62675(17) 0.0258(6) Uani 1 1 d . . .
C27 C 0.4021(3) 0.1849(3) 0.69215(18) 0.0297(7) Uani 1 1 d . . .
H27 H 0.4841 0.2330 0.6620 0.036 Uiso 1 1 calc R . .
C28 C 0.3567(3) 0.0587(3) 0.64469(17) 0.0282(6) Uani 1 1 d . . .
C29 C 0.4365(3) 0.0188(3) 0.57611(18) 0.0326(7) Uani 1 1 d . . .
H29 H 0.5196 0.0725 0.5585 0.039 Uiso 1 1 calc R . .
C30 C 0.3977(4) -0.0975(3) 0.53284(19) 0.0372(8) Uani 1 1 d . . .
H30 H 0.4538 -0.1242 0.4858 0.045 Uiso 1 1 calc R . .
C31 C 0.2773(4) -0.1750(3) 0.55813(19) 0.0371(7) Uani 1 1 d . . .
H31 H 0.2501 -0.2559 0.5287 0.045 Uiso 1 1 calc R . .
C32 C 0.1962(4) -0.1354(3) 0.6261(2) 0.0367(7) Uani 1 1 d . . .
H32 H 0.1121 -0.1887 0.6430 0.044 Uiso 1 1 calc R . .
C33 C 0.2353(3) -0.0199(3) 0.66954(18) 0.0322(7) Uani 1 1 d . . .
H33 H 0.1793 0.0062 0.7167 0.039 Uiso 1 1 calc R . .
C34 C 0.4595(3) 0.1620(3) 0.78397(17) 0.0369(7) Uani 1 1 d . . .
H34A H 0.3780 0.1170 0.8138 0.055 Uiso 1 1 calc R . .
H34B H 0.4845 0.2484 0.8114 0.055 Uiso 1 1 calc R . .
H34C H 0.5533 0.1058 0.7864 0.055 Uiso 1 1 calc R . .
N1 N 0.1343(3) 0.4719(2) 0.84837(14) 0.0305(6) Uani 1 1 d . . .
H1 H 0.1049 0.5242 0.8050 0.037 Uiso 1 1 calc R . .
O1 O 0.2718(3) 0.4804(2) 0.97762(13) 0.0474(6) Uani 1 1 d . . .
O2 O 0.2841(2) 0.6434(2) 0.87935(12) 0.0330(5) Uani 1 1 d . . .
O3 O 0.2827(2) 0.3320(2) 0.56147(12) 0.0369(5) Uani 1 1 d . . .
O4 O 0.2668(2) 0.27150(18) 0.69714(11) 0.0285(5) Uani 1 1 d . . .

loop_
_atom_site_aniso_label
_atom_site_aniso_U_11
_atom_site_aniso_U_22
_atom_site_aniso_U_33
_atom_site_aniso_U_23
_atom_site_aniso_U_13
_atom_site_aniso_U_12
C1 0.0264(14) 0.0211(14) 0.0253(14) 0.0005(12) -0.0014(11) -0.0001(12)
C2 0.0232(14) 0.0272(15) 0.0221(13) 0.0001(11) 0.0000(11) 0.0009(12)
C3 0.0207(13) 0.0262(15) 0.0270(14) -0.0019(12) -0.0012(10) 0.0007(11)
C4 0.0281(15) 0.0291(16) 0.0329(16) -0.0012(13) -0.0022(12) -0.0019(13)
C5 0.0343(16) 0.0308(18) 0.0387(17) -0.0070(14) -0.0054(13) -0.0065(14)
C6 0.0404(18) 0.0272(16) 0.0448(19) -0.0029(15) 0.0020(15) -0.0050(14)
C7 0.0434(18) 0.0254(16) 0.0358(17) 0.0015(13) 0.0033(14) -0.0049(14)
C8 0.0280(14) 0.0225(14) 0.0295(14) -0.0019(12) 0.0036(11) -0.0017(12)
C9 0.0351(15) 0.0264(15) 0.0259(15) 0.0022(12) 0.0024(12) -0.0011(13)
C10 0.0282(15) 0.0287(16) 0.0259(14) 0.0019(12) -0.0033(11) 0.0006(12)
C11 0.0270(15) 0.0241(15) 0.0232(14) -0.0020(12) -0.0047(11) -0.0034(12)
C12 0.0262(14) 0.0245(14) 0.0215(14) -0.0018(11) -0.0036(11) -0.0007(12)
C13 0.0286(15) 0.0235(15) 0.0256(14) -0.0054(12) -0.0049(11) 0.0006(12)
C14 0.0329(16) 0.0316(17) 0.0328(16) -0.0008(13) -0.0003(13) 0.0053(13)
C15 0.0307(16) 0.046(2) 0.0422(18) -0.0058(16) 0.0003(13) 0.0080(15)
C16 0.0382(17) 0.0396(19) 0.0430(19) -0.0131(16) -0.0079(15) 0.0117(15)
C17 0.0406(17) 0.0281(16) 0.0332(17) -0.0075(13) -0.0129(14) 0.0088(14)
C18 0.0315(15) 0.0240(15) 0.0288(15) -0.0022(13) -0.0097(12) 0.0022(12)
C19 0.0399(17) 0.0275(16) 0.0287(15) 0.0040(13) -0.0057(13) 0.0016(14)
C20 0.0385(17) 0.0278(16) 0.0255(14) 0.0024(12) -0.0038(12) -0.0052(13)
C21 0.0327(16) 0.0229(15) 0.0281(15) 0.0010(12) -0.0050(12) -0.0022(12)
C22 0.0383(17) 0.0244(15) 0.0287(15) -0.0034(12) -0.0074(13) -0.0066(13)
C23 0.0403(19) 0.040(2) 0.067(2) -0.0077(18) -0.0153(17) -0.0052(16)
C24 0.060(2) 0.040(2) 0.046(2) -0.0081(16) 0.0097(17) -0.0092(18)
C25 0.070(2) 0.038(2) 0.046(2) 0.0072(17) -0.0092(17) -0.0245(18)
C26 0.0278(14) 0.0265(15) 0.0225(14) 0.0028(12) -0.0025(11) -0.0019(12)
C27 0.0224(14) 0.0327(16) 0.0337(16) 0.0028(13) 0.0017(12) 0.0064(12)
C28 0.0235(14) 0.0296(16) 0.0310(15) 0.0039(13) -0.0015(11) 0.0041(12)
C29 0.0286(15) 0.0390(18) 0.0301(15) 0.0041(13) 0.0014(12) 0.0073(13)
C30 0.0390(18) 0.0405(19) 0.0321(17) 0.0025(15) 0.0034(13) 0.0133(15)
C31 0.0427(18) 0.0314(17) 0.0361(17) -0.0015(15) -0.0041(14) 0.0048(15)
C32 0.0333(16) 0.0341(18) 0.0423(17) 0.0010(14) -0.0001(14) 0.0011(13)
C33 0.0291(15) 0.0338(17) 0.0338(16) 0.0000(14) 0.0030(12) 0.0018(13)
C34 0.0353(17) 0.0407(19) 0.0335(17) 0.0020(14) -0.0056(13) 0.0038(15)
N1 0.0387(14) 0.0240(13) 0.0270(13) 0.0053(11) -0.0104(10) -0.0052(11)
O1 0.0706(16) 0.0359(13) 0.0318(12) 0.0082(10) -0.0210(11) -0.0162(12)
O2 0.0430(12) 0.0259(11) 0.0283(11) 0.0044(9) -0.0094(9) -0.0125(9)
O3 0.0390(12) 0.0437(13) 0.0289(11) 0.0029(10) 0.0074(9) 0.0030(11)
O4 0.0277(10) 0.0290(11) 0.0284(10) 0.0033(9) 0.0006(8) 0.0049(9)

loop_
_atom_type_symbol
_atom_type_description
_atom_type_scat_dispersion_real
_atom_type_scat_dispersion_imag
_atom_type_scat_source
C C 0.0033 0.0016 'International Tables Vol C Tables 4.2.6.8 and 6.1.1.4'
H H 0.0000 0.0000 'International Tables Vol C Tables 4.2.6.8 and 6.1.1.4'
N N 0.0061 0.0033 'International Tables Vol C Tables 4.2.6.8 and 6.1.1.4'
O O 0.0106 0.0060 'International Tables Vol C Tables 4.2.6.8 and 6.1.1.4'

loop_
_geom_angle_atom_site_label_1
_geom_angle_atom_site_label_2
_geom_angle_atom_site_label_3
_geom_angle
_geom_angle_site_symmetry_1
_geom_angle_site_symmetry_3
_geom_angle_publ_flag
C2 C1 N1 117.8(2) . . ?
C2 C1 C10 120.7(3) . . ?
N1 C1 C10 121.5(2) . . ?
C1 C2 C3 119.6(2) . . ?
C1 C2 C12 120.2(2) . . ?
C3 C2 C12 120.1(2) . . ?
C4 C3 C8 118.3(3) . . ?
C4 C3 C2 122.4(2) . . ?
C8 C3 C2 119.3(2) . . ?
C5 C4 C3 120.9(3) . . ?
C5 C4 H4 119.5 . . ?
C3 C4 H4 119.5 . . ?
C4 C5 C6 120.4(3) . . ?
C4 C5 H5 119.8 . . ?
C6 C5 H5 119.8 . . ?
C7 C6 C5 120.1(3) . . ?
C7 C6 H6 119.9 . . ?
C5 C6 H6 119.9 . . ?
C6 C7 C8 121.1(3) . . ?
C6 C7 H7 119.4 . . ?
C8 C7 H7 119.4 . . ?
C9 C8 C7 121.8(3) . . ?
C9 C8 C3 119.1(3) . . ?
C7 C8 C3 119.1(3) . . ?
C10 C9 C8 121.2(3) . . ?
C10 C9 H9 119.4 . . ?
C8 C9 H9 119.4 . . ?
C9 C10 C1 120.2(3) . . ?
C9 C10 H10 119.9 . . ?
C1 C10 H10 119.9 . . ?
C12 C11 C20 120.3(3) . . ?
C12 C11 C26 125.0(2) . . ?
C20 C11 C26 114.7(3) . . ?
C11 C12 C13 118.9(2) . . ?
C11 C12 C2 124.4(2) . . ?
C13 C12 C2 116.7(2) . . ?
C14 C13 C12 122.2(3) . . ?
C14 C13 C18 117.9(2) . . ?
C12 C13 C18 119.9(3) . . ?
C15 C14 C13 121.2(3) . . ?
C15 C14 H14 119.4 . . ?
C13 C14 H14 119.4 . . ?
C14 C15 C16 120.4(3) . . ?
C14 C15 H15 119.8 . . ?
C16 C15 H15 119.8 . . ?
C17 C16 C15 120.0(3) . . ?
C17 C16 H16 120.0 . . ?
C15 C16 H16 120.0 . . ?
C16 C17 C18 121.7(3) . . ?
C16 C17 H17 119.1 . . ?
C18 C17 H17 119.1 . . ?
C17 C18 C19 122.5(3) . . ?
C17 C18 C13 118.8(3) . . ?
C19 C18 C13 118.7(3) . . ?
C20 C19 C18 121.0(3) . . ?
C20 C19 H19 119.5 . . ?
C18 C19 H19 119.5 . . ?
C19 C20 C11 121.2(3) . . ?
C19 C20 H20 119.4 . . ?
C11 C20 H20 119.4 . . ?
O1 C21 O2 125.5(2) . . ?
O1 C21 N1 126.4(3) . . ?
O2 C21 N1 108.1(2) . . ?
O2 C22 C25 102.0(2) . . ?
O2 C22 C23 111.0(2) . . ?
C25 C22 C23 110.9(3) . . ?
O2 C22 C24 109.4(2) . . ?
C25 C22 C24 111.3(3) . . ?
C23 C22 C24 111.8(3) . . ?
C22 C23 H23A 109.5 . . ?
C22 C23 H23B 109.5 . . ?
H23A C23 H23B 109.5 . . ?
C22 C23 H23C 109.5 . . ?
H23A C23 H23C 109.5 . . ?
H23B C23 H23C 109.5 . . ?
C22 C24 H24A 109.5 . . ?
C22 C24 H24B 109.5 . . ?
H24A C24 H24B 109.5 . . ?
C22 C24 H24C 109.5 . . ?
H24A C24 H24C 109.5 . . ?
H24B C24 H24C 109.5 . . ?
C22 C25 H25A 109.5 . . ?
C22 C25 H25B 109.5 . . ?
H25A C25 H25B 109.5 . . ?
C22 C25 H25C 109.5 . . ?
H25A C25 H25C 109.5 . . ?
H25B C25 H25C 109.5 . . ?
O3 C26 O4 123.0(3) . . ?
O3 C26 C11 122.6(2) . . ?
O4 C26 C11 114.4(2) . . ?
O4 C27 C28 110.3(2) . . ?
O4 C27 C34 104.1(2) . . ?
C28 C27 C34 113.8(3) . . ?
O4 C27 H27 109.5 . . ?
C28 C27 H27 109.5 . . ?
C34 C27 H27 109.5 . . ?
C29 C28 C33 119.1(3) . . ?
C29 C28 C27 120.3(3) . . ?
C33 C28 C27 120.6(3) . . ?
C30 C29 C28 121.0(3) . . ?
C30 C29 H29 119.5 . . ?
C28 C29 H29 119.5 . . ?
C29 C30 C31 119.5(3) . . ?
C29 C30 H30 120.3 . . ?
C31 C30 H30 120.3 . . ?
C30 C31 C32 119.9(3) . . ?
C30 C31 H31 120.0 . . ?
C32 C31 H31 120.0 . . ?
C33 C32 C31 120.6(3) . . ?
C33 C32 H32 119.7 . . ?
C31 C32 H32 119.7 . . ?
C32 C33 C28 119.9(3) . . ?
C32 C33 H33 120.1 . . ?
C28 C33 H33 120.1 . . ?
C27 C34 H34A 109.5 . . ?
C27 C34 H34B 109.5 . . ?
H34A C34 H34B 109.5 . . ?
C27 C34 H34C 109.5 . . ?
H34A C34 H34C 109.5 . . ?
H34B C34 H34C 109.5 . . ?
C21 N1 C1 128.3(2) . . ?
C21 N1 H1 115.8 . . ?
C1 N1 H1 115.8 . . ?
C21 O2 C22 121.2(2) . . ?
C26 O4 C27 117.2(2) . . ?

loop_
_geom_bond_atom_site_label_1
_geom_bond_atom_site_label_2
_geom_bond_distance
_geom_bond_site_symmetry_2
_geom_bond_publ_flag
C1 C2 1.373(4) . ?
C1 N1 1.393(4) . ?
C1 C10 1.398(4) . ?
C2 C3 1.415(4) . ?
C2 C12 1.491(4) . ?
C3 C4 1.409(4) . ?
C3 C8 1.410(4) . ?
C4 C5 1.356(4) . ?
C4 H4 0.9500 . ?
C5 C6 1.401(4) . ?
C5 H5 0.9500 . ?
C6 C7 1.347(4) . ?
C6 H6 0.9500 . ?
C7 C8 1.405(4) . ?
C7 H7 0.9500 . ?
C8 C9 1.396(4) . ?
C9 C10 1.356(4) . ?
C9 H9 0.9500 . ?
C10 H10 0.9500 . ?
C11 C12 1.385(4) . ?
C11 C20 1.407(4) . ?
C11 C26 1.474(4) . ?
C12 C13 1.416(4) . ?
C13 C14 1.408(4) . ?
C13 C18 1.427(4) . ?
C14 C15 1.354(4) . ?
C14 H14 0.9500 . ?
C15 C16 1.401(5) . ?
C15 H15 0.9500 . ?
C16 C17 1.344(5) . ?
C16 H16 0.9500 . ?
C17 C18 1.399(4) . ?
C17 H17 0.9500 . ?
C18 C19 1.400(4) . ?
C19 C20 1.347(4) . ?
C19 H19 0.9500 . ?
C20 H20 0.9500 . ?
C21 O1 1.195(3) . ?
C21 O2 1.335(3) . ?
C21 N1 1.350(3) . ?
C22 O2 1.472(3) . ?
C22 C25 1.490(4) . ?
C22 C23 1.500(4) . ?
C22 C24 1.504(4) . ?
C23 H23A 0.9800 . ?
C23 H23B 0.9800 . ?
C23 H23C 0.9800 . ?
C24 H24A 0.9800 . ?
C24 H24B 0.9800 . ?
C24 H24C 0.9800 . ?
C25 H25A 0.9800 . ?
C25 H25B 0.9800 . ?
C25 H25C 0.9800 . ?
C26 O3 1.210(3) . ?
C26 O4 1.325(3) . ?
C27 O4 1.455(3) . ?
C27 C28 1.500(4) . ?
C27 C34 1.506(4) . ?
C27 H27 1.0000 . ?
C28 C29 1.378(4) . ?
C28 C33 1.383(4) . ?
C29 C30 1.372(4) . ?
C29 H29 0.9500 . ?
C30 C31 1.373(4) . ?
C30 H30 0.9500 . ?
C31 C32 1.375(4) . ?
C31 H31 0.9500 . ?
C32 C33 1.368(4) . ?
C32 H32 0.9500 . ?
C33 H33 0.9500 . ?
C34 H34A 0.9800 . ?
C34 H34B 0.9800 . ?
C34 H34C 0.9800 . ?
N1 H1 0.8800 . ?

loop_
_cod_related_entry_id
_cod_related_entry_database
_cod_related_entry_code
1 ChemSpider 30659288
